data_7237802
loop_
_publ_author_name
'Zhang, Qing'
'Sun, Shuaiqiang'
'Liu, Wei'
'Leng, Panpan'
'Lv, Xialei'
'Wang, Yaxiong'
'Chen, Hongting'
'Ye, Shaofeng'
'Zhuang, Shaoqing'
'Wang, Lei'

_publ_section_title
;
 Integrating TADF luminogens with AIE characteristics using a novel
 acridine--carbazole hybrid as donor for high-performance and low
 efficiency roll-off OLEDs
;
_journal_issue 31
_journal_name_full 'Journal of Materials Chemistry C'
_journal_page_first 9487
_journal_paper_doi 10.1039/C9TC01329F
_journal_volume 7
_journal_year 2019
_chemical_formula_moiety 'C48 H35 N5'
_chemical_formula_sum 'C48 H35 N5'
_chemical_formula_weight 681.81
_chemical_name_common 34AcCz-Trz
_chemical_name_systematic 34AcCz-Trz
_space_group_crystal_system triclinic
_space_group_IT_number 2
_space_group_name_Hall '-P 1'
_space_group_name_H-M_alt 'P -1'
_atom_sites_solution_hydrogens geom
_atom_sites_solution_primary dual
_audit_creation_date 2018-10-12
_audit_creation_method
;
Olex2 1.2
(compiled 2017.08.10 svn.r3458 for OlexSys, GUI svn.r5506)
;
_audit_update_record
;
2018-11-07 deposited with the CCDC.	2019-04-16 downloaded from the CCDC.
;
_cell_angle_alpha 69.557(2)
_cell_angle_beta 78.2180(10)
_cell_angle_gamma 81.343(2)
_cell_formula_units_Z 2
_cell_length_a 8.65420(10)
_cell_length_b 13.9251(3)
_cell_length_c 15.9263(3)
_cell_measurement_reflns_used 14197
_cell_measurement_temperature 100.00(10)
_cell_measurement_theta_max 73.5490
_cell_measurement_theta_min 3.3960
_cell_volume 1753.95(6)
_computing_cell_refinement 'CrysAlisPro 1.171.39.28b (Rigaku OD, 2015)'
_computing_data_collection 'CrysAlisPro 1.171.39.28b (Rigaku OD, 2015)'
_computing_data_reduction 'CrysAlisPro 1.171.39.28b (Rigaku OD, 2015)'
_computing_molecular_graphics 'Olex2 (Dolomanov et al., 2009)'
_computing_publication_material 'Olex2 (Dolomanov et al., 2009)'
_computing_structure_refinement 'ShelXL (Sheldrick, 2015)'
_computing_structure_solution 'ShelXT (Sheldrick, 2015)'
_diffrn_ambient_environment N~2~
_diffrn_ambient_temperature 100.00(10)
_diffrn_detector 'CCD plate'
_diffrn_measured_fraction_theta_full 0.994
_diffrn_measured_fraction_theta_max 0.965
_diffrn_measurement_details
;
List of Runs (angles in degrees, time in seconds):

  # Type    Start    End  Width  t~exp~   \w     \q     \k     \f   Frames
#--------------------------------------------------------------------------
  1  \w    -89.00 -53.00   0.50    0.50    --    0.00 -57.00 120.00   72
  2  \w    -44.00   1.00   0.50    0.50    --    0.00 -77.00  90.00   90
  3  \w    -27.00  19.00   0.50    0.50    --    0.00 -82.00-180.00   92
  4  \w    -22.00  29.00   0.50    0.50    --    0.00 -82.00 -60.00  102
  5  \w    -16.00  37.00   0.50    0.50    --    0.00  70.00 117.26  106
  6  \w     -5.00  21.00   0.50    0.50    --    0.00 -57.00 120.00   52
  7  \w     10.00  40.00   0.50    0.50    --   94.60 -15.00 -90.00   60
  8  \w      5.00 114.00   0.50    0.50    --   94.60 -45.00  60.00  218
  9  \w     78.00 126.00   0.50    0.50    --   94.60 -82.00-110.09   96
 10  \w      6.00 101.00   0.50    0.50    --   94.60 -30.00-180.00  190
 11  \w     10.00  46.00   0.50    0.50    --   94.60 -45.00 -90.00   72
 12  \w     63.00 112.00   0.50    0.50    --   94.60 -45.00 -90.00   98
 13  \w     17.00 112.00   0.50    0.50    --   94.60 -61.00-180.00  190
 14  \w     73.00 116.00   0.50    0.50    --   94.60 -82.00  30.00   86
 15  \w     97.00 123.00   0.50    0.50    --   94.60 -77.00  60.00   52
 16  \w      6.00  71.00   0.50    0.50    --   94.60 -30.00  60.00  130
 17  \w      9.00 125.00   0.50    0.50    --   94.60 -82.00-180.00  232
 18  \w     22.00  48.00   0.50    0.50    --   94.60 -77.00  60.00   52
 19  \w     85.00 124.00   0.50    0.50    --   94.60 -82.00 -30.00   78
 20  \w      8.00  72.00   0.50    0.50    --   94.60 -82.00 -30.00  128
 21  \w     74.00 184.00   0.50    0.50    --   94.60  15.00  30.00  220
 22  \w     26.00 103.00   0.50    0.50    --   94.60 -61.00 -30.00  154
 23  \w     69.00  97.00   0.50    0.50    --   94.60 -82.00  90.00   56
 24  \w     62.00  90.00   0.50    0.50    --   94.60 -15.00 -90.00   56
 25  \w     77.00 102.00   0.50    0.50    --   94.60 -82.00-150.00   50
 26  \w     23.00  48.00   0.50    0.50    --   94.60 -82.00-110.09   50
;
_diffrn_measurement_device 'four-circle diffractometer'
_diffrn_measurement_device_type 'XtaLAB AFC12 (RINC): Kappa single'
_diffrn_measurement_method '\w scans'
_diffrn_orient_matrix_type 'CrysAlisPro convention (1999,Acta A55,543-557)'
_diffrn_orient_matrix_UB_11 0.0519999000
_diffrn_orient_matrix_UB_12 -0.0867741000
_diffrn_orient_matrix_UB_13 -0.0415363000
_diffrn_orient_matrix_UB_21 0.0001443000
_diffrn_orient_matrix_UB_22 0.0792999000
_diffrn_orient_matrix_UB_23 -0.0958923000
_diffrn_orient_matrix_UB_31 0.1749631000
_diffrn_orient_matrix_UB_32 0.0150501000
_diffrn_orient_matrix_UB_33 -0.0054438000
_diffrn_radiation_monochromator graphite
_diffrn_radiation_probe x-ray
_diffrn_radiation_type CuK\a
_diffrn_radiation_wavelength 1.54184
_diffrn_reflns_av_R_equivalents 0.0192
_diffrn_reflns_av_unetI/netI 0.0196
_diffrn_reflns_Laue_measured_fraction_full 0.994
_diffrn_reflns_Laue_measured_fraction_max 0.965
_diffrn_reflns_limit_h_max 10
_diffrn_reflns_limit_h_min -6
_diffrn_reflns_limit_k_max 17
_diffrn_reflns_limit_k_min -16
_diffrn_reflns_limit_l_max 19
_diffrn_reflns_limit_l_min -19
_diffrn_reflns_number 19225
_diffrn_reflns_point_group_measured_fraction_full 0.994
_diffrn_reflns_point_group_measured_fraction_max 0.965
_diffrn_reflns_theta_full 67.684
_diffrn_reflns_theta_max 74.031
_diffrn_reflns_theta_min 3.002
_diffrn_source 'fine-focus sealed X-ray tube'
_diffrn_source_type 'Enhance (Cu) X-ray Source'
_exptl_absorpt_coefficient_mu 0.593
_exptl_absorpt_correction_T_max 1.00000
_exptl_absorpt_correction_T_min 0.54977
_exptl_absorpt_correction_type multi-scan
_exptl_absorpt_process_details
;
CrysAlisPro 1.171.39.28b (Rigaku Oxford Diffraction, 2015)
Empirical absorption correction using spherical harmonics,
 implemented in SCALE3 ABSPACK scaling algorithm.
;
_exptl_crystal_colour 'clear yellowish yellow'
_exptl_crystal_colour_lustre clear
_exptl_crystal_colour_modifier yellowish
_exptl_crystal_colour_primary yellow
_exptl_crystal_density_diffrn 1.291
_exptl_crystal_description block
_exptl_crystal_F_000 716
_exptl_crystal_recrystallization_method 'DCM and MeOH RT'
_refine_diff_density_max 0.435
_refine_diff_density_min -0.219
_refine_diff_density_rms 0.042
_refine_ls_extinction_coef 0.00211(19)
_refine_ls_extinction_expression Fc^*^=kFc[1+0.001xFc^2^\l^3^/sin(2\q)]^-1/4^
_refine_ls_extinction_method 'SHELXL-2014/7 (Sheldrick 2014'
_refine_ls_goodness_of_fit_ref 1.036
_refine_ls_hydrogen_treatment constr
_refine_ls_matrix_type full
_refine_ls_number_parameters 481
_refine_ls_number_reflns 6888
_refine_ls_number_restraints 0
_refine_ls_restrained_S_all 1.036
_refine_ls_R_factor_all 0.0391
_refine_ls_R_factor_gt 0.0375
_refine_ls_shift/su_max 0.001
_refine_ls_shift/su_mean 0.000
_refine_ls_structure_factor_coef Fsqd
_refine_ls_weighting_details 'w=1/[\s^2^(Fo^2^)+(0.0434P)^2^+0.7739P] where P=(Fo^2^+2Fc^2^)/3'
_refine_ls_weighting_scheme calc
_refine_ls_wR_factor_gt 0.0971
_refine_ls_wR_factor_ref 0.0982
_reflns_Friedel_coverage 0.000
_reflns_number_gt 6520
_reflns_number_total 6888
_reflns_threshold_expression 'I > 2\s(I)'
_cod_data_source_file c9tc01329f2.cif
_cod_data_source_block 20181010-zqtrz
_cod_database_code 7237802
_shelx_shelxl_version_number 2014/7
_shelx_space_group_comment
;
The symmetry employed for this shelxl refinement is uniquely defined
by the following loop, which should always be used as a source of
symmetry information in preference to the above space-group names.
They are only intended as comments.
;
_reflns_odcompleteness_completeness 99.54
_reflns_odcompleteness_iscentric 1
_reflns_odcompleteness_theta 66.97
_olex2_refinement_description
;
1. Fixed Uiso
 At 1.2 times of:
  All C(H) groups
 At 1.5 times of:
  All C(H,H,H) groups
2.a Aromatic/amide H refined with riding coordinates:
 C18(H18), C17(H17), C20(H20), C41(H41), C19(H19), C11(H11), C44(H44),
 C45(H45), C5(H5), C33(H33), C23(H23), C34(H34), C24(H24), C40(H40), C26(H26),
 C38(H38), C25(H25), C6(H6), C3(H3), C48(H48), C2(H2), C12(H12), C46(H46),
 C13(H13), C39(H39), C47(H47), C1(H1), C15(H15), C14(H14)
2.b Idealised Me refined as rotating group:
 C29(H29A,H29B,H29C), C30(H30A,H30B,H30C)
;
_olex2_submission_special_instructions 'No special instructions were received'
_oxdiff_exptl_absorpt_empirical_details
;
Empirical correction (ABSPACK) includes:
- Absorption correction using spherical harmonics
- Frame scaling
;
_oxdiff_exptl_absorpt_empirical_full_max 1.570
_oxdiff_exptl_absorpt_empirical_full_min 0.709

loop_
_space_group_symop_operation_xyz
'x, y, z'
'-x, -y, -z'

loop_
_atom_site_label
_atom_site_type_symbol
_atom_site_fract_x
_atom_site_fract_y
_atom_site_fract_z
_atom_site_U_iso_or_equiv
_atom_site_adp_type
_atom_site_occupancy
_atom_site_site_symmetry_order
_atom_site_calc_flag
_atom_site_refinement_flags_posn
N2 N 0.82694(11) 0.38224(7) 0.83130(7) 0.0200(2) Uani 1 1 d .
N3 N 0.72060(11) 0.50904(7) 0.90104(6) 0.0198(2) Uani 1 1 d .
N4 N 0.46865(11) 0.70792(7) 0.51818(7) 0.0201(2) Uani 1 1 d .
N5 N 0.73221(12) 1.07101(7) 0.29685(6) 0.0202(2) Uani 1 1 d .
N1 N 0.88365(11) 0.36381(7) 0.97629(6) 0.0190(2) Uani 1 1 d .
C8 C 0.89641(13) 0.33226(9) 0.90448(8) 0.0186(2) Uani 1 1 d .
C7 C 0.79537(13) 0.45273(8) 0.97086(8) 0.0185(2) Uani 1 1 d .
C27 C 0.26065(13) 0.73919(9) 0.42803(8) 0.0185(2) Uani 1 1 d .
C9 C 0.74078(13) 0.47002(9) 0.83320(8) 0.0185(2) Uani 1 1 d .
C21 C 0.53319(13) 0.64697(9) 0.59878(8) 0.0188(2) Uani 1 1 d .
C37 C 0.53673(13) 1.03208(8) 0.23988(8) 0.0189(2) Uani 1 1 d .
C31 C 0.47414(13) 0.86225(9) 0.38277(7) 0.0178(2) Uani 1 1 d .
C22 C 0.32926(13) 0.68058(9) 0.50466(8) 0.0184(2) Uani 1 1 d .
C35 C 0.67430(14) 0.98025(9) 0.35910(8) 0.0194(2) Uani 1 1 d .
C32 C 0.53411(13) 0.80093(9) 0.46173(8) 0.0189(2) Uani 1 1 d .
C16 C 0.66411(13) 0.52981(8) 0.75297(8) 0.0184(2) Uani 1 1 d .
C18 C 0.56129(13) 0.61718(9) 0.75336(8) 0.0199(2) Uani 1 1 d .
H18 H 0.5368 0.6365 0.8052 0.024 Uiso 1 1 calc R
C10 C 0.99338(13) 0.23447(9) 0.90662(8) 0.0197(2) Uani 1 1 d .
C43 C 0.86006(13) 1.12006(8) 0.30378(8) 0.0186(2) Uani 1 1 d .
C36 C 0.55025(13) 0.95305(9) 0.32862(8) 0.0184(2) Uani 1 1 d .
C17 C 0.69691(14) 0.50028(9) 0.67541(8) 0.0206(2) Uani 1 1 d .
H17 H 0.7626 0.4410 0.6753 0.025 Uiso 1 1 calc R
C4 C 0.77942(13) 0.49217(9) 1.04791(8) 0.0193(2) Uani 1 1 d .
C20 C 0.63215(14) 0.55883(9) 0.59850(8) 0.0209(2) Uani 1 1 d .
H20 H 0.6550 0.5391 0.5469 0.025 Uiso 1 1 calc R
C41 C 0.67114(14) 1.18890(9) 0.14631(8) 0.0205(2) Uani 1 1 d .
H41 H 0.7439 1.2351 0.1392 0.025 Uiso 1 1 calc R
C19 C 0.49555(13) 0.67530(9) 0.67665(8) 0.0205(2) Uani 1 1 d .
H19 H 0.4264 0.7331 0.6773 0.025 Uiso 1 1 calc R
C11 C 1.06853(14) 0.17853(9) 0.98082(8) 0.0219(2) Uani 1 1 d .
H11 H 1.0596 0.2037 1.0287 0.026 Uiso 1 1 calc R
C44 C 0.85885(14) 1.14401(9) 0.38173(8) 0.0216(2) Uani 1 1 d .
H44 H 0.7764 1.1263 0.4304 0.026 Uiso 1 1 calc R
C45 C 0.98539(14) 1.14574(9) 0.23130(8) 0.0217(2) Uani 1 1 d .
H45 H 0.9887 1.1271 0.1803 0.026 Uiso 1 1 calc R
C5 C 0.86206(14) 0.44045(9) 1.12021(8) 0.0209(2) Uani 1 1 d .
H5 H 0.9264 0.3805 1.1205 0.025 Uiso 1 1 calc R
C33 C 0.66321(14) 0.82903(9) 0.48707(8) 0.0223(2) Uani 1 1 d .
H33 H 0.7022 0.7857 0.5389 0.027 Uiso 1 1 calc R
C28 C 0.33627(13) 0.83110(9) 0.35395(8) 0.0194(2) Uani 1 1 d .
C23 C 0.25452(14) 0.59638(9) 0.56936(8) 0.0207(2) Uani 1 1 d .
H23 H 0.3014 0.5567 0.6195 0.025 Uiso 1 1 calc R
C42 C 0.64942(13) 1.10257(8) 0.22449(8) 0.0186(2) Uani 1 1 d .
C34 C 0.73252(14) 0.91809(9) 0.43760(8) 0.0224(2) Uani 1 1 d .
H34 H 0.8159 0.9366 0.4558 0.027 Uiso 1 1 calc R
C24 C 0.11196(14) 0.57173(9) 0.55945(8) 0.0227(2) Uani 1 1 d .
H24 H 0.0630 0.5162 0.6032 0.027 Uiso 1 1 calc R
C40 C 0.58094(14) 1.20312(9) 0.08009(8) 0.0225(2) Uani 1 1 d .
H40 H 0.5934 1.2596 0.0272 0.027 Uiso 1 1 calc R
C26 C 0.11701(14) 0.71163(9) 0.41989(8) 0.0217(2) Uani 1 1 d .
H26 H 0.0704 0.7498 0.3693 0.026 Uiso 1 1 calc R
C38 C 0.44795(14) 1.04996(9) 0.17009(8) 0.0227(2) Uani 1 1 d .
H38 H 0.3733 1.0052 0.1768 0.027 Uiso 1 1 calc R
C25 C 0.04157(14) 0.62964(9) 0.48436(8) 0.0230(2) Uani 1 1 d .
H25 H -0.0546 0.6136 0.4775 0.028 Uiso 1 1 calc R
C6 C 0.84838(15) 0.47826(9) 1.19115(8) 0.0236(2) Uani 1 1 d .
H6 H 0.9035 0.4436 1.2391 0.028 Uiso 1 1 calc R
C3 C 0.68354(15) 0.58208(9) 1.04829(8) 0.0244(3) Uani 1 1 d .
H3 H 0.6286 0.6171 1.0004 0.029 Uiso 1 1 calc R
C48 C 0.98238(15) 1.19472(9) 0.38606(9) 0.0246(3) Uani 1 1 d .
H48 H 0.9836 1.2094 0.4386 0.030 Uiso 1 1 calc R
C2 C 0.66978(16) 0.61946(10) 1.11994(9) 0.0268(3) Uani 1 1 d .
H2 H 0.6051 0.6791 1.1202 0.032 Uiso 1 1 calc R
C12 C 1.15571(15) 0.08653(9) 0.98395(8) 0.0252(3) Uani 1 1 d .
H12 H 1.2036 0.0493 1.0343 0.030 Uiso 1 1 calc R
C46 C 1.10428(15) 1.19887(10) 0.23577(9) 0.0266(3) Uani 1 1 d .
H46 H 1.1856 1.2183 0.1867 0.032 Uiso 1 1 calc R
C13 C 1.17242(15) 0.04922(10) 0.91232(9) 0.0260(3) Uani 1 1 d .
H13 H 1.2310 -0.0131 0.9147 0.031 Uiso 1 1 calc R
C39 C 0.47145(14) 1.13401(10) 0.09153(8) 0.0245(3) Uani 1 1 d .
H39 H 0.4131 1.1444 0.0457 0.029 Uiso 1 1 calc R
C29 C 0.40108(15) 0.79669(10) 0.26983(8) 0.0249(3) Uani 1 1 d .
H29A H 0.4662 0.7331 0.2874 0.037 Uiso 1 1 calc GR
H29B H 0.4631 0.8484 0.2247 0.037 Uiso 1 1 calc GR
H29C H 0.3142 0.7873 0.2453 0.037 Uiso 1 1 calc GR
C30 C 0.20552(14) 0.92169(9) 0.33772(9) 0.0250(3) Uani 1 1 d .
H30A H 0.1393 0.9142 0.2992 0.038 Uiso 1 1 calc GR
H30B H 0.2538 0.9854 0.3091 0.038 Uiso 1 1 calc GR
H30C H 0.1425 0.9215 0.3948 0.038 Uiso 1 1 calc GR
C47 C 1.10305(15) 1.22344(10) 0.31314(9) 0.0279(3) Uani 1 1 d .
H47 H 1.1834 1.2592 0.3159 0.033 Uiso 1 1 calc R
C1 C 0.75254(15) 0.56783(10) 1.19113(8) 0.0254(3) Uani 1 1 d .
H1 H 0.7439 0.5931 1.2389 0.031 Uiso 1 1 calc R
C15 C 1.01185(16) 0.19708(10) 0.83435(9) 0.0278(3) Uani 1 1 d .
H15 H 0.9637 0.2341 0.7840 0.033 Uiso 1 1 calc R
C14 C 1.10132(17) 0.10518(11) 0.83688(9) 0.0319(3) Uani 1 1 d .
H14 H 1.1138 0.0809 0.7882 0.038 Uiso 1 1 calc R

loop_
_atom_site_aniso_label
_atom_site_aniso_U_11
_atom_site_aniso_U_22
_atom_site_aniso_U_33
_atom_site_aniso_U_23
_atom_site_aniso_U_13
_atom_site_aniso_U_12
N2 0.0203(5) 0.0189(5) 0.0198(5) -0.0047(4) -0.0046(4) -0.0007(4)
N3 0.0203(5) 0.0196(5) 0.0183(5) -0.0046(4) -0.0037(4) -0.0016(4)
N4 0.0193(5) 0.0196(5) 0.0192(5) -0.0006(4) -0.0061(4) -0.0050(4)
N5 0.0235(5) 0.0179(5) 0.0189(5) -0.0025(4) -0.0062(4) -0.0056(4)
N1 0.0204(5) 0.0174(5) 0.0181(5) -0.0045(4) -0.0026(4) -0.0025(4)
C8 0.0178(5) 0.0185(5) 0.0184(5) -0.0037(4) -0.0022(4) -0.0047(4)
C7 0.0179(5) 0.0174(5) 0.0175(5) -0.0021(4) -0.0013(4) -0.0046(4)
C27 0.0190(5) 0.0189(5) 0.0184(5) -0.0072(4) -0.0022(4) -0.0028(4)
C9 0.0168(5) 0.0185(5) 0.0186(5) -0.0038(4) -0.0013(4) -0.0045(4)
C21 0.0172(5) 0.0191(5) 0.0180(5) -0.0010(4) -0.0039(4) -0.0057(4)
C37 0.0186(5) 0.0175(5) 0.0187(5) -0.0040(4) -0.0030(4) -0.0008(4)
C31 0.0166(5) 0.0186(5) 0.0178(5) -0.0051(4) -0.0029(4) -0.0020(4)
C22 0.0178(5) 0.0189(5) 0.0194(5) -0.0075(4) -0.0021(4) -0.0025(4)
C35 0.0207(6) 0.0184(5) 0.0180(5) -0.0038(4) -0.0024(4) -0.0045(4)
C32 0.0181(5) 0.0183(5) 0.0186(5) -0.0038(4) -0.0025(4) -0.0028(4)
C16 0.0166(5) 0.0180(5) 0.0188(5) -0.0027(4) -0.0022(4) -0.0049(4)
C18 0.0200(5) 0.0207(6) 0.0183(5) -0.0058(4) -0.0023(4) -0.0026(4)
C10 0.0184(5) 0.0184(5) 0.0218(6) -0.0056(4) -0.0032(4) -0.0029(4)
C43 0.0198(5) 0.0140(5) 0.0211(6) -0.0032(4) -0.0053(4) -0.0021(4)
C36 0.0180(5) 0.0185(5) 0.0181(5) -0.0051(4) -0.0047(4) -0.0004(4)
C17 0.0206(6) 0.0184(5) 0.0218(6) -0.0060(4) -0.0031(4) -0.0005(4)
C4 0.0200(5) 0.0188(5) 0.0177(5) -0.0041(4) -0.0008(4) -0.0049(4)
C20 0.0217(6) 0.0224(6) 0.0186(5) -0.0066(5) -0.0024(4) -0.0038(4)
C41 0.0215(6) 0.0163(5) 0.0212(6) -0.0037(4) -0.0022(4) -0.0020(4)
C19 0.0189(5) 0.0175(5) 0.0234(6) -0.0048(5) -0.0040(4) -0.0003(4)
C11 0.0259(6) 0.0209(6) 0.0184(6) -0.0048(4) -0.0044(5) -0.0032(5)
C44 0.0213(6) 0.0209(6) 0.0220(6) -0.0067(5) -0.0025(4) -0.0022(4)
C45 0.0256(6) 0.0196(6) 0.0191(6) -0.0054(4) -0.0065(5) 0.0020(4)
C5 0.0208(6) 0.0182(5) 0.0219(6) -0.0042(4) -0.0023(4) -0.0035(4)
C33 0.0222(6) 0.0241(6) 0.0191(6) -0.0021(5) -0.0082(4) -0.0030(5)
C28 0.0183(5) 0.0213(6) 0.0180(5) -0.0038(4) -0.0053(4) -0.0032(4)
C23 0.0236(6) 0.0191(5) 0.0192(6) -0.0057(4) -0.0028(4) -0.0033(4)
C42 0.0212(5) 0.0168(5) 0.0176(5) -0.0055(4) -0.0044(4) -0.0002(4)
C34 0.0211(6) 0.0259(6) 0.0208(6) -0.0047(5) -0.0075(4) -0.0059(5)
C24 0.0254(6) 0.0209(6) 0.0226(6) -0.0082(5) 0.0009(5) -0.0081(5)
C40 0.0214(6) 0.0185(5) 0.0205(6) 0.0002(4) -0.0020(4) 0.0013(4)
C26 0.0229(6) 0.0242(6) 0.0206(6) -0.0092(5) -0.0056(4) -0.0031(5)
C38 0.0194(6) 0.0245(6) 0.0226(6) -0.0035(5) -0.0060(5) -0.0039(4)
C25 0.0212(6) 0.0259(6) 0.0266(6) -0.0129(5) -0.0027(5) -0.0072(5)
C6 0.0260(6) 0.0245(6) 0.0184(6) -0.0030(5) -0.0039(5) -0.0066(5)
C3 0.0272(6) 0.0223(6) 0.0217(6) -0.0053(5) -0.0049(5) 0.0003(5)
C48 0.0275(6) 0.0220(6) 0.0273(6) -0.0095(5) -0.0093(5) -0.0013(5)
C2 0.0313(7) 0.0210(6) 0.0265(6) -0.0085(5) -0.0012(5) -0.0003(5)
C12 0.0251(6) 0.0231(6) 0.0248(6) -0.0034(5) -0.0078(5) -0.0002(5)
C46 0.0212(6) 0.0255(6) 0.0255(6) -0.0001(5) -0.0008(5) -0.0032(5)
C13 0.0233(6) 0.0226(6) 0.0326(7) -0.0105(5) -0.0059(5) 0.0026(5)
C39 0.0206(6) 0.0280(6) 0.0215(6) -0.0022(5) -0.0077(5) -0.0009(5)
C29 0.0256(6) 0.0306(6) 0.0195(6) -0.0077(5) -0.0031(5) -0.0079(5)
C30 0.0188(6) 0.0234(6) 0.0286(6) -0.0014(5) -0.0067(5) -0.0031(5)
C47 0.0240(6) 0.0237(6) 0.0350(7) -0.0027(5) -0.0109(5) -0.0078(5)
C1 0.0320(7) 0.0253(6) 0.0198(6) -0.0088(5) 0.0009(5) -0.0088(5)
C15 0.0307(7) 0.0295(7) 0.0264(6) -0.0119(5) -0.0125(5) 0.0057(5)
C14 0.0365(7) 0.0324(7) 0.0326(7) -0.0193(6) -0.0105(6) 0.0076(6)

loop_
_atom_type_symbol
_atom_type_description
_atom_type_scat_dispersion_real
_atom_type_scat_dispersion_imag
_atom_type_scat_source
C C 0.0181 0.0091 'International Tables Vol C Tables 4.2.6.8 and 6.1.1.4'
H H 0.0000 0.0000 'International Tables Vol C Tables 4.2.6.8 and 6.1.1.4'
N N 0.0311 0.0180 'International Tables Vol C Tables 4.2.6.8 and 6.1.1.4'

loop_
_geom_angle_atom_site_label_1
_geom_angle_atom_site_label_2
_geom_angle_atom_site_label_3
_geom_angle
C9 N2 C8 114.99(10)
C9 N3 C7 114.78(10)
C22 N4 C21 118.32(9)
C22 N4 C32 121.47(9)
C32 N4 C21 119.62(9)
C35 N5 C43 126.05(9)
C42 N5 C35 108.14(9)
C42 N5 C43 125.73(9)
C7 N1 C8 115.18(10)
N2 C8 C10 117.66(10)
N1 C8 N2 124.83(10)
N1 C8 C10 117.50(10)
N3 C7 C4 117.56(10)
N1 C7 N3 125.00(10)
N1 C7 C4 117.43(10)
C22 C27 C28 122.77(10)
C26 C27 C22 117.92(10)
C26 C27 C28 119.31(10)
N2 C9 N3 125.22(10)
N2 C9 C16 117.31(10)
N3 C9 C16 117.46(10)
C20 C21 N4 119.29(10)
C20 C21 C19 120.23(10)
C19 C21 N4 120.47(10)
C42 C37 C36 106.85(10)
C38 C37 C36 136.40(11)
C38 C37 C42 116.70(10)
C32 C31 C36 117.35(10)
C32 C31 C28 121.35(10)
C36 C31 C28 121.26(10)
N4 C22 C27 120.14(10)
N4 C22 C23 120.06(10)
C27 C22 C23 119.76(10)
N5 C35 C36 110.32(10)
C34 C35 N5 127.19(11)
C34 C35 C36 122.34(10)
C31 C32 N4 121.16(10)
C31 C32 C33 121.12(10)
C33 C32 N4 117.71(10)
C18 C16 C9 120.52(10)
C18 C16 C17 119.30(10)
C17 C16 C9 120.16(10)
C16 C18 H18 119.9
C19 C18 C16 120.19(11)
C19 C18 H18 119.9
C11 C10 C8 120.58(10)
C15 C10 C8 120.60(10)
C15 C10 C11 118.82(11)
C44 C43 N5 120.17(10)
C44 C43 C45 120.03(11)
C45 C43 N5 119.79(10)
C31 C36 C37 135.45(10)
C35 C36 C37 105.21(10)
C35 C36 C31 119.30(10)
C16 C17 H17 119.8
C20 C17 C16 120.47(11)
C20 C17 H17 119.8
C5 C4 C7 120.41(10)
C3 C4 C7 120.28(10)
C3 C4 C5 119.30(11)
C21 C20 H20 120.1
C17 C20 C21 119.79(11)
C17 C20 H20 120.1
C42 C41 H41 121.1
C40 C41 H41 121.1
C40 C41 C42 117.71(11)
C21 C19 H19 120.0
C18 C19 C21 119.96(10)
C18 C19 H19 120.0
C10 C11 H11 119.6
C12 C11 C10 120.73(11)
C12 C11 H11 119.6
C43 C44 H44 120.4
C43 C44 C48 119.30(11)
C48 C44 H44 120.4
C43 C45 H45 120.1
C46 C45 C43 119.77(11)
C46 C45 H45 120.1
C4 C5 H5 119.9
C6 C5 C4 120.15(11)
C6 C5 H5 119.9
C32 C33 H33 119.1
C34 C33 C32 121.88(11)
C34 C33 H33 119.1
C27 C28 C31 111.75(9)
C27 C28 C29 106.67(9)
C27 C28 C30 106.87(9)
C31 C28 C29 108.62(9)
C31 C28 C30 109.08(9)
C29 C28 C30 113.88(10)
C22 C23 H23 119.6
C24 C23 C22 120.76(11)
C24 C23 H23 119.6
N5 C42 C37 109.45(10)
N5 C42 C41 127.24(11)
C41 C42 C37 123.30(10)
C35 C34 H34 121.1
C33 C34 C35 117.86(11)
C33 C34 H34 121.1
C23 C24 H24 119.9
C23 C24 C25 120.20(11)
C25 C24 H24 119.9
C41 C40 H40 119.6
C41 C40 C39 120.80(11)
C39 C40 H40 119.6
C27 C26 H26 118.8
C25 C26 C27 122.48(11)
C25 C26 H26 118.8
C37 C38 H38 119.9
C39 C38 C37 120.29(11)
C39 C38 H38 119.9
C24 C25 H25 120.6
C26 C25 C24 118.86(11)
C26 C25 H25 120.6
C5 C6 H6 119.9
C5 C6 C1 120.24(11)
C1 C6 H6 119.9
C4 C3 H3 119.9
C2 C3 C4 120.27(11)
C2 C3 H3 119.9
C44 C48 H48 119.7
C47 C48 C44 120.61(11)
C47 C48 H48 119.7
C3 C2 H2 120.0
C1 C2 C3 119.99(11)
C1 C2 H2 120.0
C11 C12 H12 119.9
C11 C12 C13 120.20(11)
C13 C12 H12 119.9
C45 C46 H46 119.8
C45 C46 C47 120.34(11)
C47 C46 H46 119.8
C12 C13 H13 120.1
C12 C13 C14 119.83(11)
C14 C13 H13 120.1
C40 C39 H39 119.4
C38 C39 C40 121.16(11)
C38 C39 H39 119.4
C28 C29 H29A 109.5
C28 C29 H29B 109.5
C28 C29 H29C 109.5
H29A C29 H29B 109.5
H29A C29 H29C 109.5
H29B C29 H29C 109.5
C28 C30 H30A 109.5
C28 C30 H30B 109.5
C28 C30 H30C 109.5
H30A C30 H30B 109.5
H30A C30 H30C 109.5
H30B C30 H30C 109.5
C48 C47 C46 119.87(11)
C48 C47 H47 120.1
C46 C47 H47 120.1
C6 C1 H1 120.0
C2 C1 C6 120.04(11)
C2 C1 H1 120.0
C10 C15 H15 119.8
C14 C15 C10 120.50(11)
C14 C15 H15 119.8
C13 C14 H14 120.0
C15 C14 C13 119.90(12)
C15 C14 H14 120.0

loop_
_geom_bond_atom_site_label_1
_geom_bond_atom_site_label_2
_geom_bond_distance
N2 C8 1.3409(14)
N2 C9 1.3391(15)
N3 C7 1.3425(15)
N3 C9 1.3407(15)
N4 C21 1.4385(14)
N4 C22 1.3957(15)
N4 C32 1.4164(14)
N5 C35 1.3942(14)
N5 C43 1.4258(14)
N5 C42 1.3868(14)
N1 C8 1.3408(15)
N1 C7 1.3385(15)
C8 C10 1.4815(16)
C7 C4 1.4849(16)
C27 C22 1.4009(16)
C27 C28 1.5298(15)
C27 C26 1.3977(16)
C9 C16 1.4842(15)
C21 C20 1.3878(16)
C21 C19 1.3920(16)
C37 C36 1.4712(15)
C37 C42 1.4132(16)
C37 C38 1.4091(16)
C31 C32 1.4009(15)
C31 C36 1.4259(16)
C31 C28 1.5300(15)
C22 C23 1.4025(16)
C35 C36 1.4125(16)
C35 C34 1.3915(16)
C32 C33 1.4108(16)
C16 C18 1.3961(16)
C16 C17 1.3971(16)
C18 H18 0.9300
C18 C19 1.3878(16)
C10 C11 1.3944(16)
C10 C15 1.3929(17)
C43 C44 1.3911(16)
C43 C45 1.3978(17)
C17 H17 0.9300
C17 C20 1.3872(16)
C4 C5 1.3994(16)
C4 C3 1.3952(16)
C20 H20 0.9300
C41 H41 0.9300
C41 C42 1.3992(16)
C41 C40 1.3801(17)
C19 H19 0.9300
C11 H11 0.9300
C11 C12 1.3757(17)
C44 H44 0.9300
C44 C48 1.3920(17)
C45 H45 0.9300
C45 C46 1.3809(18)
C5 H5 0.9300
C5 C6 1.3819(17)
C33 H33 0.9300
C33 C34 1.3664(17)
C28 C29 1.5490(16)
C28 C30 1.5493(16)
C23 H23 0.9300
C23 C24 1.3819(17)
C34 H34 0.9300
C24 H24 0.9300
C24 C25 1.3884(17)
C40 H40 0.9300
C40 C39 1.3924(17)
C26 H26 0.9300
C26 C25 1.3841(17)
C38 H38 0.9300
C38 C39 1.3862(17)
C25 H25 0.9300
C6 H6 0.9300
C6 C1 1.3900(18)
C3 H3 0.9300
C3 C2 1.3885(17)
C48 H48 0.9300
C48 C47 1.3803(19)
C2 H2 0.9300
C2 C1 1.3865(18)
C12 H12 0.9300
C12 C13 1.3843(18)
C46 H46 0.9300
C46 C47 1.3869(19)
C13 H13 0.9300
C13 C14 1.3903(18)
C39 H39 0.9300
C29 H29A 0.9600
C29 H29B 0.9600
C29 H29C 0.9600
C30 H30A 0.9600
C30 H30B 0.9600
C30 H30C 0.9600
C47 H47 0.9300
C1 H1 0.9300
C15 H15 0.9300
C15 C14 1.3846(18)
C14 H14 0.9300

loop_
_smtbx_masks_void_nr
_smtbx_masks_void_average_x
_smtbx_masks_void_average_y
_smtbx_masks_void_average_z
_smtbx_masks_void_volume
_smtbx_masks_void_count_electrons
1 0.253 0.331 0.643 24.1 1.2
2 0.319 0.863 0.084 9.8 0.4
3 0.747 0.669 0.357 24.1 1.2
4 0.681 0.137 0.916 9.8 0.4
